data_2209048
loop_
_publ_author_name
'Duan, Xue-Min'
'Fan, Mei-Lian'
'Zheng, Peng-Wu'
'Li, Jiang-Sheng'
'Huang, Peng-Mian'

_publ_section_title
;
 2-(4-Chlorophenyl)-5-methyl-1<i>H</i>-pyrazol-3(2<i>H</i>)-one
;
_journal_coeditor_code XU2016
_journal_issue 5
_journal_name_full 'Acta Crystallographica Section E'
_journal_page_first o2019
_journal_page_last o2020
_journal_paper_doi 10.1107/S1600536806013699
_journal_volume 62
_journal_year 2006
_chemical_formula_iupac 'C10 H9 Cl N2 O'
_chemical_formula_moiety 'C10 H9 Cl N2 O'
_chemical_formula_sum 'C10 H9 Cl N2 O'
_chemical_formula_weight 208.64
_chemical_melting_point 441
_chemical_name_systematic
;
2-(4-Chlorophenyl)-5-methyl-1H-pyrazol-3(2H)-one
;
_space_group_IT_number 2
_symmetry_cell_setting triclinic
_symmetry_space_group_name_Hall '-P 1'
_symmetry_space_group_name_H-M 'P -1'
_atom_sites_solution_hydrogens geom
_atom_sites_solution_primary direct
_atom_sites_solution_secondary difmap
_cell_angle_alpha 105.980(13)
_cell_angle_beta 94.719(14)
_cell_angle_gamma 101.250(13)
_cell_formula_units_Z 2
_cell_length_a 5.885(5)
_cell_length_b 7.704(7)
_cell_length_c 11.380(10)
_cell_measurement_reflns_used 1622
_cell_measurement_temperature 294(2)
_cell_measurement_theta_max 26.5
_cell_measurement_theta_min 2.8
_cell_volume 481.4(7)
_computing_cell_refinement 'SAINT (Bruker, 1997)'
_computing_data_collection 'SMART (Bruker, 1997)'
_computing_data_reduction SAINT
_computing_molecular_graphics 'SHELXTL (Bruker, 1997)'
_computing_publication_material SHELXTL
_computing_structure_refinement 'SHELXL97 (Sheldrick, 1997)'
_computing_structure_solution 'SHELXS97 (Sheldrick, 1997)'
_diffrn_ambient_temperature 294(2)
_diffrn_measured_fraction_theta_full 0.99
_diffrn_measured_fraction_theta_max 0.99
_diffrn_measurement_device_type 'Bruker SMART CCD area-detector'
_diffrn_measurement_method '\f and \w'
_diffrn_radiation_monochromator graphite
_diffrn_radiation_source 'fine-focus sealed tube'
_diffrn_radiation_type MoK\a
_diffrn_radiation_wavelength 0.71073
_diffrn_reflns_av_R_equivalents 0.025
_diffrn_reflns_av_sigmaI/netI 0.035
_diffrn_reflns_limit_h_max 6
_diffrn_reflns_limit_h_min -5
_diffrn_reflns_limit_k_max 9
_diffrn_reflns_limit_k_min -9
_diffrn_reflns_limit_l_max 10
_diffrn_reflns_limit_l_min -13
_diffrn_reflns_number 2397
_diffrn_reflns_theta_full 25.0
_diffrn_reflns_theta_max 25.0
_diffrn_reflns_theta_min 1.9
_diffrn_standards_interval_count 0
_diffrn_standards_interval_time 0
_diffrn_standards_number 0
_exptl_absorpt_coefficient_mu 0.361
_exptl_absorpt_correction_T_max 0.925
_exptl_absorpt_correction_T_min 0.899
_exptl_absorpt_correction_type multi-scan
_exptl_absorpt_process_details '(SADABS; Sheldrick, 1996)'
_exptl_crystal_colour colourless
_exptl_crystal_density_diffrn 1.439
_exptl_crystal_density_method 'not measured'
_exptl_crystal_description block
_exptl_crystal_F_000 216
_exptl_crystal_size_max 0.30
_exptl_crystal_size_mid 0.26
_exptl_crystal_size_min 0.22
_refine_diff_density_max 0.21
_refine_diff_density_min -0.26
_refine_ls_extinction_method none
_refine_ls_goodness_of_fit_ref 1.070
_refine_ls_hydrogen_treatment mixed
_refine_ls_matrix_type full
_refine_ls_number_parameters 132
_refine_ls_number_reflns 1669
_refine_ls_number_restraints 0
_refine_ls_restrained_S_all 1.070
_refine_ls_R_factor_all 0.045
_refine_ls_R_factor_gt 0.038
_refine_ls_shift/su_max 0.003
_refine_ls_shift/su_mean 0.000
_refine_ls_structure_factor_coef Fsqd
_refine_ls_weighting_details 'calc w = 1/[\s^2^(Fo^2^)+(0.054P)^2^+0.1893P] where P=(Fo^2^+2Fc^2^)/3'
_refine_ls_weighting_scheme calc
_refine_ls_wR_factor_gt 0.103
_refine_ls_wR_factor_ref 0.111
_reflns_number_gt 1421
_reflns_number_total 1669
_reflns_threshold_expression I>2\s(I)
_cod_data_source_file xu2016.cif
_cod_data_source_block I
_cod_depositor_comments
;
The following automatic conversions were performed:
'_symmetry_cell_setting' value 'Triclinic' changed to 'triclinic'
according to '/home/saulius/struct/CIF-dictionaries/cif_core.dic'
dictionary named 'cif_core.dic' version 2.4.1 from 2010-06-29.

Automatic conversion script
Id: cif_fix_enum 1527 2010-12-29 10:47:43Z saulius 

The following automatic conversions were performed:

'_symmetry_cell_setting' value 'Triclinic' changed to 'triclinic'
according to /home/saulius/struct/CIF-dictionaries/cif_core.dic
dictionary named 'cif_core.dic' version 2.4.1 from 2010-06-29.

Automatic conversion script
Id: cif_fix_values 1715 2011-07-08 13:25:40Z adriana 
;
_cod_database_code 2209048

loop_
_symmetry_equiv_pos_as_xyz
'x, y, z'
'-x, -y, -z'

loop_
_atom_site_type_symbol
_atom_site_label
_atom_site_fract_x
_atom_site_fract_y
_atom_site_fract_z
_atom_site_U_iso_or_equiv
_atom_site_adp_type
_atom_site_calc_flag
_atom_site_refinement_flags
_atom_site_occupancy
Cl Cl1 0.46931(12) -0.04642(9) 0.14776(5) 0.0653(3) Uani d . 1
O O1 0.1306(2) 0.3563(2) 0.70412(13) 0.0514(4) Uani d . 1
N N1 0.5211(2) 0.3831(2) 0.67330(13) 0.0340(4) Uani d . 1
N N2 0.7367(3) 0.4918(2) 0.73944(15) 0.0397(4) Uani d . 1
C C1 0.5052(3) 0.2847(2) 0.54670(16) 0.0324(4) Uani d . 1
C C2 0.6975(3) 0.3122(3) 0.48463(18) 0.0414(5) Uani d . 1
H H2 0.8339 0.3990 0.5253 0.050 Uiso calc R 1
C C3 0.6851(4) 0.2103(3) 0.36256(18) 0.0457(5) Uani d . 1
H H3 0.8139 0.2273 0.3214 0.055 Uiso calc R 1
C C4 0.4813(4) 0.0834(3) 0.30197(17) 0.0416(5) Uani d . 1
C C5 0.2884(4) 0.0560(3) 0.36099(19) 0.0470(5) Uani d . 1
H H5 0.1514 -0.0288 0.3188 0.056 Uiso calc R 1
C C6 0.2997(3) 0.1562(3) 0.48417(19) 0.0423(5) Uani d . 1
H H6 0.1705 0.1377 0.5249 0.051 Uiso calc R 1
C C7 0.3443(3) 0.4248(3) 0.74289(17) 0.0362(4) Uani d . 1
C C8 0.4626(3) 0.5550(3) 0.85669(17) 0.0418(5) Uani d . 1
H H8 0.3916 0.6082 0.9233 0.050 Uiso calc R 1
C C9 0.6962(3) 0.5883(3) 0.85163(17) 0.0400(5) Uani d . 1
C C10 0.8974(4) 0.7108(3) 0.9465(2) 0.0594(6) Uani d . 1
H H10A 0.9931 0.6359 0.9716 0.089 Uiso calc R 1
H H10B 0.8384 0.7786 1.0169 0.089 Uiso calc R 1
H H10C 0.9895 0.7961 0.9117 0.089 Uiso calc R 1
H H2A 0.857(4) 0.450(3) 0.730(2) 0.058(7) Uiso d . 1

loop_
_atom_site_aniso_label
_atom_site_aniso_U_11
_atom_site_aniso_U_22
_atom_site_aniso_U_33
_atom_site_aniso_U_12
_atom_site_aniso_U_13
_atom_site_aniso_U_23
Cl1 0.0860(5) 0.0646(4) 0.0351(3) 0.0180(3) 0.0105(3) -0.0028(3)
O1 0.0266(8) 0.0645(10) 0.0507(9) 0.0087(6) 0.0096(6) -0.0027(7)
N1 0.0236(8) 0.0403(8) 0.0329(8) 0.0058(6) 0.0050(6) 0.0034(7)
N2 0.0267(9) 0.0469(9) 0.0382(9) 0.0085(7) 0.0051(7) 0.0005(7)
C1 0.0320(10) 0.0351(9) 0.0309(9) 0.0114(7) 0.0062(7) 0.0080(7)
C2 0.0341(10) 0.0503(11) 0.0354(10) 0.0018(8) 0.0079(8) 0.0102(9)
C3 0.0446(12) 0.0589(13) 0.0343(10) 0.0094(10) 0.0143(9) 0.0140(9)
C4 0.0518(12) 0.0409(10) 0.0311(10) 0.0150(9) 0.0052(8) 0.0063(8)
C5 0.0426(12) 0.0437(11) 0.0431(11) 0.0037(9) 0.0004(9) 0.0002(9)
C6 0.0326(10) 0.0441(11) 0.0431(11) 0.0053(8) 0.0090(8) 0.0030(9)
C7 0.0287(10) 0.0431(10) 0.0367(10) 0.0115(8) 0.0095(7) 0.0081(8)
C8 0.0361(10) 0.0502(11) 0.0350(10) 0.0143(9) 0.0098(8) 0.0014(8)
C9 0.0376(11) 0.0431(11) 0.0351(10) 0.0124(8) 0.0049(8) 0.0025(8)
C10 0.0396(12) 0.0672(15) 0.0509(13) 0.0088(10) -0.0002(9) -0.0110(11)

loop_
_atom_type_symbol
_atom_type_description
_atom_type_scat_dispersion_real
_atom_type_scat_dispersion_imag
_atom_type_scat_source
C C 0.0033 0.0016 'International Tables Vol C Tables 4.2.6.8 and 6.1.1.4'
H H 0.0000 0.0000 'International Tables Vol C Tables 4.2.6.8 and 6.1.1.4'
N N 0.0061 0.0033 'International Tables Vol C Tables 4.2.6.8 and 6.1.1.4'
O O 0.0106 0.0060 'International Tables Vol C Tables 4.2.6.8 and 6.1.1.4'
Cl Cl 0.1484 0.1585 'International Tables Vol C Tables 4.2.6.8 and 6.1.1.4'

loop_
_geom_angle_atom_site_label_1
_geom_angle_atom_site_label_2
_geom_angle_atom_site_label_3
_geom_angle
C7 N1 N2 108.91(15)
C7 N1 C1 129.69(15)
N2 N1 C1 119.94(15)
C9 N2 N1 107.48(16)
C9 N2 H2A 122.4(17)
N1 N2 H2A 119.3(17)
C2 C1 C6 119.58(18)
C2 C1 N1 120.00(16)
C6 C1 N1 120.40(16)
C3 C2 C1 119.96(18)
C3 C2 H2 120.0
C1 C2 H2 120.0
C4 C3 C2 119.89(18)
C4 C3 H3 120.1
C2 C3 H3 120.1
C5 C4 C3 121.09(18)
C5 C4 Cl1 119.55(16)
C3 C4 Cl1 119.36(16)
C4 C5 C6 119.51(19)
C4 C5 H5 120.2
C6 C5 H5 120.2
C5 C6 C1 119.97(18)
C5 C6 H6 120.0
C1 C6 H6 120.0
O1 C7 N1 123.28(17)
O1 C7 C8 131.64(17)
N1 C7 C8 105.07(16)
C9 C8 C7 108.60(17)
C9 C8 H8 125.7
C7 C8 H8 125.7
N2 C9 C8 109.75(17)
N2 C9 C10 119.95(19)
C8 C9 C10 130.30(19)
C9 C10 H10A 109.5
C9 C10 H10B 109.5
H10A C10 H10B 109.5
C9 C10 H10C 109.5
H10A C10 H10C 109.5
H10B C10 H10C 109.5

loop_
_geom_bond_atom_site_label_1
_geom_bond_atom_site_label_2
_geom_bond_distance
_geom_bond_publ_flag
Cl1 C4 1.753(2) yes
O1 C7 1.256(2) yes
N1 N2 1.400(2) yes
N1 C1 1.417(2) yes
N1 C7 1.392(2) yes
N2 C9 1.355(3) yes
N2 H2A 0.84(3) ?
C1 C2 1.394(3) ?
C1 C6 1.397(3) ?
C2 C3 1.383(3) ?
C2 H2 0.9300 ?
C3 C4 1.380(3) ?
C3 H3 0.9300 ?
C4 C5 1.377(3) ?
C5 C6 1.391(3) ?
C5 H5 0.9300 ?
C6 H6 0.9300 ?
C7 C8 1.426(3) ?
C8 C9 1.357(3) ?
C8 H8 0.9300 ?
C9 C10 1.500(3) ?
C10 H10A 0.9600 ?
C10 H10B 0.9600 ?
C10 H10C 0.9600 ?

loop_
_geom_hbond_atom_site_label_D
_geom_hbond_atom_site_label_H
_geom_hbond_atom_site_label_A
_geom_hbond_site_symmetry_A
_geom_hbond_distance_DH
_geom_hbond_distance_HA
_geom_hbond_distance_DA
_geom_hbond_angle_DHA
N2 H2A O1 1_655 0.84(3) 1.90(3) 2.737(3) 179(2)

loop_
_geom_torsion_atom_site_label_1
_geom_torsion_atom_site_label_2
_geom_torsion_atom_site_label_3
_geom_torsion_atom_site_label_4
_geom_torsion
C7 N1 N2 C9 4.5(2)
C1 N1 N2 C9 172.07(16)
C7 N1 C1 C2 157.37(19)
N2 N1 C1 C2 -7.2(3)
C7 N1 C1 C6 -24.3(3)
N2 N1 C1 C6 171.14(17)
C6 C1 C2 C3 -1.1(3)
N1 C1 C2 C3 177.26(17)
C1 C2 C3 C4 0.9(3)
C2 C3 C4 C5 0.1(3)
C2 C3 C4 Cl1 -179.35(16)
C3 C4 C5 C6 -0.8(3)
Cl1 C4 C5 C6 178.61(15)
C4 C5 C6 C1 0.6(3)
C2 C1 C6 C5 0.4(3)
N1 C1 C6 C5 -177.99(17)
N2 N1 C7 O1 175.83(18)
C1 N1 C7 O1 9.9(3)
N2 N1 C7 C8 -3.3(2)
C1 N1 C7 C8 -169.20(17)
O1 C7 C8 C9 -178.1(2)
N1 C7 C8 C9 0.9(2)
N1 N2 C9 C8 -4.0(2)
N1 N2 C9 C10 176.84(19)
C7 C8 C9 N2 2.0(2)
C7 C8 C9 C10 -179.0(2)

loop_
_cod_related_entry_id
_cod_related_entry_database
_cod_related_entry_code
1 ChemSpider 2685561
